data_4109513
loop_
_publ_author_name
'Sergio Abad'
'Francisco Bosc\'a'
'Luis R. Domingo'
'Salvador Gil'
'Uwe Pischel'
'Miguel A. Miranda'

_publ_contact_author_address 'Avda. de los Naranjos s/n. 46022. Valencia. Spain'
_publ_contact_author_email mmiranda@qim.upv.es
_publ_contact_author_fax 0034963877809
_publ_contact_author_name 'Miguel. A. Miranda'
_publ_contact_author_phone 0034963877807
_publ_section_title
;
 Triplet Reactivity and Regio-/Stereoselectivity in the Macrocyclization
 of Diastereomeric Ketoprofen-Quencher Conjugates via Remote Hydrogen
 Abstractions
;
_journal_name_full 'Journal of the American Chemical Society'
_journal_page_first 7407
_journal_page_last 7420
_journal_paper_doi 10.1021/ja0712827
_journal_volume 129
_journal_year 2007
_chemical_absolute_configuration unk
_chemical_compound_source 'synthesis as described'
_chemical_formula_moiety 'C27 H27 N4'
_chemical_formula_sum 'C27 H27 N O4'
_chemical_formula_weight 429.5
_chemical_name_systematic
;
 ?
;
_space_group_IT_number 1
_symmetry_cell_setting triclinic
_symmetry_Int_Tables_number 1
_symmetry_space_group_name_Hall 'P 1'
_symmetry_space_group_name_H-M 'P 1'
_atom_sites_solution_hydrogens geom
_atom_sites_solution_primary direct
_atom_sites_solution_secondary difmap
_audit_conform_dict_location ftp://ftp.iucr.org/pub/cif_core.dic
_audit_conform_dict_name cif_core.dic
_audit_conform_dict_version 2.3
_audit_creation_date 2006-03-03T13:54:59-00:00
_audit_creation_method 'WinGX routine CIF_UPDATE'
_cell_angle_alpha 72.862(5)
_cell_angle_beta 84.838(5)
_cell_angle_gamma 68.755(5)
_cell_formula_units_Z 1
_cell_length_a 6.345(5)
_cell_length_b 8.183(5)
_cell_length_c 11.894(5)
_cell_measurement_reflns_used 1269
_cell_measurement_temperature 273(2)
_cell_measurement_theta_max 25.99
_cell_measurement_theta_min 2.78
_cell_measurement_wavelength 0.71073
_cell_volume 549.9(6)
_computing_cell_refinement 'BRUKER SMART'
_computing_data_collection 'BRUKER SMART'
_computing_data_reduction 'BRUKER SAINT'
_computing_molecular_graphics 'Ortep-3 for Windows (Farrugia, 1997)'
_computing_publication_material 'WinGX publication routines (Farrugia, 1999)'
_computing_structure_refinement 'SHELXL-97 (Sheldrick, 1997)'
_computing_structure_solution 'SIR-97 (Giacovazzo, 1999)'
_diffrn_ambient_temperature 273(2)
_diffrn_measured_fraction_theta_full 0.997
_diffrn_measured_fraction_theta_max 0.997
_diffrn_measurement_device_type 'Smart-CCD-1000 BRUKER'
_diffrn_measurement_method 'omega & psi scans '
_diffrn_radiation_monochromator graphite
_diffrn_radiation_probe x-ray
_diffrn_radiation_type MoK\a
_diffrn_radiation_wavelength 0.71069
_diffrn_reflns_av_R_equivalents 0.0270
_diffrn_reflns_av_unetI/netI 0.0518
_diffrn_reflns_limit_h_max 7
_diffrn_reflns_limit_h_min -7
_diffrn_reflns_limit_k_max 10
_diffrn_reflns_limit_k_min -10
_diffrn_reflns_limit_l_max 14
_diffrn_reflns_limit_l_min -14
_diffrn_reflns_number 6227
_diffrn_reflns_theta_full 26.02
_diffrn_reflns_theta_max 26.02
_diffrn_reflns_theta_min 1.79
_exptl_absorpt_coefficient_mu 0.087
_exptl_absorpt_correction_T_max 0.862
_exptl_absorpt_correction_T_min 0.6806
_exptl_absorpt_correction_type multi-scan
_exptl_absorpt_process_details 'BRUKER SADABS'
_exptl_crystal_colour Colourless
_exptl_crystal_density_diffrn 1.297
_exptl_crystal_description plate
_exptl_crystal_F_000 228
_exptl_crystal_size_max 0.44
_exptl_crystal_size_mid 0.24
_exptl_crystal_size_min 0.08
_refine_diff_density_max 0.222
_refine_diff_density_min -0.205
_refine_diff_density_rms 0.048
_refine_ls_abs_structure_details 'Flack H D (1983), Acta Cryst. A39, 876-881'
_refine_ls_abs_structure_Flack -0.6(14)
_refine_ls_extinction_method none
_refine_ls_goodness_of_fit_ref 1.075
_refine_ls_hydrogen_treatment mixed
_refine_ls_matrix_type full
_refine_ls_number_parameters 299
_refine_ls_number_reflns 4220
_refine_ls_number_restraints 4
_refine_ls_restrained_S_all 1.075
_refine_ls_R_factor_all 0.0697
_refine_ls_R_factor_gt 0.0515
_refine_ls_shift/su_max 0.003
_refine_ls_shift/su_mean 0
_refine_ls_structure_factor_coef Fsqd
_refine_ls_weighting_details 'calc w=1/[\s^2^(Fo^2^)+(0.0822P)^2^+0.0000P] where P=(Fo^2^+2Fc^2^)/3'
_refine_ls_weighting_scheme calc
_refine_ls_wR_factor_gt 0.1341
_refine_ls_wR_factor_ref 0.1428
_reflns_number_gt 3305
_reflns_number_total 4220
_reflns_threshold_expression >2sigma(I)
_cod_data_source_file ja0712827si20070227_041627.cif
_cod_data_source_block sa03si2n
_cod_database_code 4109513

loop_
_symmetry_equiv_pos_as_xyz
'x, y, z'

loop_
_atom_site_label
_atom_site_type_symbol
_atom_site_fract_x
_atom_site_fract_y
_atom_site_fract_z
_atom_site_U_iso_or_equiv
_atom_site_adp_type
_atom_site_occupancy
_atom_site_symmetry_multiplicity
_atom_site_calc_flag
_atom_site_refinement_flags
C1 C 0.0729(5) -0.1180(4) 0.6566(3) 0.0321(6) Uani 1 1 d .
C2 C -0.0510(5) -0.0807(4) 0.7545(3) 0.0377(7) Uani 1 1 d .
H2 H -0.206 -0.0173 0.7456 0.045 Uiso 1 1 calc R
C3 C 0.0482(6) -0.1346(4) 0.8641(3) 0.0406(7) Uani 1 1 d .
C4 C 0.2742(6) -0.2459(5) 0.8805(3) 0.0534(9) Uani 1 1 d .
H4 H 0.3437 -0.285 0.954 0.064 Uiso 1 1 calc R
C5 C 0.3949(6) -0.2981(5) 0.7868(3) 0.0573(10) Uani 1 1 d .
H5 H 0.5437 -0.3789 0.7986 0.069 Uiso 1 1 calc R
C6 C 0.2969(5) -0.2314(4) 0.6752(3) 0.0460(8) Uani 1 1 d .
H6 H 0.3828 -0.2632 0.6122 0.055 Uiso 1 1 calc R
C11 C -0.0488(4) -0.0284(4) 0.5355(2) 0.0316(6) Uani 1 1 d .
C12 C 0.0949(5) -0.1085(4) 0.4387(3) 0.0356(7) Uani 1 1 d .
C13 C 0.3023(5) -0.0914(4) 0.4033(3) 0.0459(7) Uani 1 1 d .
H13 H 0.3639 -0.0346 0.4417 0.055 Uiso 1 1 calc R
C14 C 0.4196(6) -0.1566(5) 0.3126(3) 0.0537(9) Uani 1 1 d .
H14 H 0.5564 -0.1406 0.2893 0.064 Uiso 1 1 calc R
C15 C 0.3346(7) -0.2447(5) 0.2568(3) 0.0581(10) Uani 1 1 d .
H15 H 0.4138 -0.2903 0.1965 0.07 Uiso 1 1 calc R
C16 C 0.1314(7) -0.2646(5) 0.2912(3) 0.0577(10) Uani 1 1 d .
H16 H 0.072 -0.3229 0.2531 0.069 Uiso 1 1 calc R
C17 C 0.0134(6) -0.1992(4) 0.3817(3) 0.0456(8) Uani 1 1 d .
H17 H -0.1228 -0.2165 0.4046 0.055 Uiso 1 1 calc R
C31 C -0.0786(6) -0.0476(4) 0.9591(3) 0.0501(8) Uani 1 1 d .
H31 H 0.0208 -0.0927 1.0284 0.06 Uiso 1 1 calc R
C32 C -0.1194(6) 0.1546(5) 0.9039(3) 0.0431(7) Uani 1 1 d .
O33 O 0.0772(4) 0.1865(3) 0.88746(18) 0.0475(6) Uani 1 1 d .
C34 C 0.0637(7) 0.3651(5) 0.8148(3) 0.0512(8) Uani 1 1 d .
H34A H 0.2077 0.3797 0.8185 0.061 Uiso 1 1 calc R
H34B H -0.0503 0.4568 0.8455 0.061 Uiso 1 1 calc R
C35 C 0.0057(5) 0.3971(4) 0.6882(3) 0.0393(7) Uani 1 1 d .
N36 N 0.0822(4) 0.2512(3) 0.6466(2) 0.0369(6) Uani 1 1 d D
C37 C 0.0584(5) 0.2605(4) 0.5245(2) 0.0352(6) Uani 1 1 d .
H37A H 0.2036 0.1898 0.4992 0.042 Uiso 1 1 calc R
H37B H 0.0235 0.3866 0.4779 0.042 Uiso 1 1 calc R
C38 C -0.1229(5) 0.1921(3) 0.4956(2) 0.0321(6) Uani 1 1 d .
O111 O -0.2559(3) -0.0621(3) 0.54721(19) 0.0382(5) Uani 1 1 d .
C311 C -0.2994(8) -0.0787(6) 0.9964(4) 0.0707(12) Uani 1 1 d .
H31A H -0.3697 -0.0152 1.0538 0.106 Uiso 1 1 calc R
H31B H -0.2696 -0.2071 1.03 0.106 Uiso 1 1 calc R
H31C H -0.3985 -0.0336 0.929 0.106 Uiso 1 1 calc R
O321 O -0.2978(4) 0.2715(3) 0.8704(2) 0.0557(6) Uani 1 1 d .
O351 O -0.1040(4) 0.5526(3) 0.6272(2) 0.0527(6) Uani 1 1 d .
C381 C -0.3423(5) 0.2857(4) 0.5528(3) 0.0396(7) Uani 1 1 d .
H38A H -0.3919 0.4154 0.5171 0.059 Uiso 1 1 calc R
H38B H -0.3154 0.2598 0.6355 0.059 Uiso 1 1 calc R
H38C H -0.4567 0.2406 0.5417 0.059 Uiso 1 1 calc R
C382 C -0.1675(5) 0.2596(4) 0.3605(3) 0.0346(7) Uani 1 1 d .
C383 C -0.0278(6) 0.3299(5) 0.2814(3) 0.0500(8) Uani 1 1 d .
H383 H 0.1002 0.3375 0.3087 0.06 Uiso 1 1 calc R
C384 C -0.0758(7) 0.3891(5) 0.1620(3) 0.0590(10) Uani 1 1 d .
H384 H 0.0187 0.4381 0.11 0.071 Uiso 1 1 calc R
C385 C -0.2615(7) 0.3763(5) 0.1196(3) 0.0608(10) Uani 1 1 d .
H385 H -0.293 0.4167 0.0392 0.073 Uiso 1 1 calc R
C386 C -0.3984(7) 0.3048(5) 0.1951(3) 0.0557(9) Uani 1 1 d .
H386 H -0.5239 0.2952 0.1666 0.067 Uiso 1 1 calc R
C387 C -0.3522(6) 0.2454(5) 0.3157(3) 0.0501(8) Uani 1 1 d .
H387 H -0.4469 0.1954 0.3669 0.06 Uiso 1 1 calc R
H36 H 0.145(7) 0.150(4) 0.698(3) 0.072(13) Uiso 1 1 d D
H111 H -0.238(8) -0.160(8) 0.578(4) 0.079(16) Uiso 1 1 d .

loop_
_atom_site_aniso_label
_atom_site_aniso_U_11
_atom_site_aniso_U_22
_atom_site_aniso_U_33
_atom_site_aniso_U_23
_atom_site_aniso_U_13
_atom_site_aniso_U_12
C1 0.0411(16) 0.0208(12) 0.0345(14) -0.0060(10) -0.0023(11) -0.0118(12)
C2 0.0341(16) 0.0342(15) 0.0428(17) -0.0118(13) -0.0003(13) -0.0089(13)
C3 0.0515(19) 0.0270(14) 0.0375(16) -0.0029(12) -0.0033(14) -0.0109(13)
C4 0.058(2) 0.0436(18) 0.0452(19) -0.0051(15) -0.0145(16) -0.0054(16)
C5 0.0430(19) 0.0461(19) 0.062(2) -0.0116(17) -0.0120(16) 0.0083(16)
C6 0.0402(18) 0.0383(16) 0.0530(19) -0.0171(14) -0.0020(14) -0.0025(14)
C11 0.0349(15) 0.0296(14) 0.0345(15) -0.0113(11) 0.0028(12) -0.0149(12)
C12 0.0417(17) 0.0274(14) 0.0379(16) -0.0113(11) -0.0018(12) -0.0102(12)
C13 0.0425(18) 0.0424(17) 0.0552(19) -0.0216(14) 0.0044(14) -0.0122(14)
C14 0.0456(19) 0.058(2) 0.055(2) -0.0219(17) 0.0107(15) -0.0127(17)
C15 0.075(3) 0.051(2) 0.046(2) -0.0246(16) 0.0104(18) -0.0130(19)
C16 0.085(3) 0.052(2) 0.051(2) -0.0274(16) 0.0050(19) -0.031(2)
C17 0.061(2) 0.0436(18) 0.0407(18) -0.0145(14) 0.0000(15) -0.0262(16)
C31 0.071(2) 0.0428(18) 0.0310(16) -0.0073(13) 0.0004(15) -0.0157(17)
C32 0.053(2) 0.0472(18) 0.0291(15) -0.0148(13) 0.0009(14) -0.0138(16)
O33 0.0562(15) 0.0428(12) 0.0411(12) -0.0108(9) -0.0066(10) -0.0138(11)
C34 0.068(2) 0.0427(18) 0.0535(19) -0.0239(15) 0.0009(17) -0.0230(17)
C35 0.0488(18) 0.0324(16) 0.0445(18) -0.0134(13) 0.0015(14) -0.0214(14)
N36 0.0458(15) 0.0278(13) 0.0400(15) -0.0123(11) -0.0020(11) -0.0136(11)
C37 0.0459(18) 0.0298(14) 0.0369(16) -0.0126(11) 0.0038(13) -0.0195(13)
C38 0.0388(16) 0.0267(13) 0.0327(14) -0.0070(11) -0.0002(12) -0.0148(12)
O111 0.0362(12) 0.0351(12) 0.0468(12) -0.0093(10) -0.0007(9) -0.0179(10)
C311 0.085(3) 0.061(2) 0.061(2) -0.0124(19) 0.027(2) -0.029(2)
O321 0.0553(16) 0.0446(13) 0.0566(14) -0.0138(11) -0.0021(11) -0.0053(13)
O351 0.0755(16) 0.0274(11) 0.0532(14) -0.0117(9) 0.0030(11) -0.0160(11)
C381 0.0432(17) 0.0296(15) 0.0407(16) -0.0101(12) -0.0009(13) -0.0063(13)
C382 0.0439(17) 0.0239(13) 0.0320(14) -0.0052(11) -0.0034(12) -0.0087(12)
C383 0.057(2) 0.0445(18) 0.0443(19) -0.0074(14) 0.0026(16) -0.0177(16)
C384 0.068(2) 0.061(2) 0.0392(19) -0.0046(16) 0.0025(17) -0.0197(19)
C385 0.077(3) 0.051(2) 0.0384(19) -0.0179(16) -0.0016(18) 0.0008(19)
C386 0.061(2) 0.049(2) 0.048(2) -0.0126(16) -0.0208(17) -0.0043(18)
C387 0.057(2) 0.0472(18) 0.0470(19) -0.0102(15) -0.0039(15) -0.0212(16)

loop_
_atom_type_symbol
_atom_type_description
_atom_type_scat_dispersion_real
_atom_type_scat_dispersion_imag
_atom_type_scat_source
C C 0.0033 0.0016 'International Tables Vol C Tables 4.2.6.8 and 6.1.1.4'
H H 0 0 'International Tables Vol C Tables 4.2.6.8 and 6.1.1.4'
N N 0.0061 0.0033 'International Tables Vol C Tables 4.2.6.8 and 6.1.1.4'
O O 0.0106 0.006 'International Tables Vol C Tables 4.2.6.8 and 6.1.1.4'

loop_
_geom_angle_atom_site_label_1
_geom_angle_atom_site_label_2
_geom_angle_atom_site_label_3
_geom_angle
C6 C1 C2 117.5(3)
C6 C1 C11 124.8(3)
C2 C1 C11 117.7(2)
C3 C2 C1 122.3(3)
C3 C2 H2 118.9
C1 C2 H2 118.9
C2 C3 C4 118.9(3)
C2 C3 C31 119.7(3)
C4 C3 C31 120.7(3)
C5 C4 C3 119.5(3)
C5 C4 H4 120.3
C3 C4 H4 120.3
C4 C5 C6 120.7(3)
C4 C5 H5 119.6
C6 C5 H5 119.6
C1 C6 C5 120.7(3)
C1 C6 H6 119.7
C5 C6 H6 119.7
O111 C11 C1 107.1(2)
O111 C11 C12 109.6(2)
C1 C11 C12 111.9(2)
O111 C11 C38 104.9(2)
C1 C11 C38 112.7(2)
C12 C11 C38 110.2(2)
C17 C12 C13 117.1(3)
C17 C12 C11 119.4(3)
C13 C12 C11 123.5(3)
C14 C13 C12 121.7(3)
C14 C13 H13 119.2
C12 C13 H13 119.2
C15 C14 C13 120.1(3)
C15 C14 H14 120
C13 C14 H14 119.9
C16 C15 C14 119.1(3)
C16 C15 H15 120.4
C14 C15 H15 120.4
C15 C16 C17 121.0(3)
C15 C16 H16 119.5
C17 C16 H16 119.5
C16 C17 C12 121.0(3)
C16 C17 H17 119.5
C12 C17 H17 119.5
C311 C31 C32 111.0(3)
C311 C31 C3 115.4(3)
C32 C31 C3 103.2(2)
C311 C31 H31 109
C32 C31 H31 109
C3 C31 H31 109
O321 C32 O33 122.6(3)
O321 C32 C31 125.9(3)
O33 C32 C31 111.3(3)
C32 O33 C34 115.9(3)
O33 C34 C35 112.8(2)
O33 C34 H34A 109
C35 C34 H34A 109
O33 C34 H34B 109
C35 C34 H34B 109
H34A C34 H34B 107.8
O351 C35 N36 123.1(3)
O351 C35 C34 120.4(3)
N36 C35 C34 116.6(3)
C35 N36 C37 123.7(2)
C35 N36 H36 115(3)
C37 N36 H36 122(3)
N36 C37 C38 116.9(2)
N36 C37 H37A 108.1
C38 C37 H37A 108.1
N36 C37 H37B 108.1
C38 C37 H37B 108.1
H37A C37 H37B 107.3
C381 C38 C37 106.7(2)
C381 C38 C382 107.2(2)
C37 C38 C382 108.9(2)
C381 C38 C11 112.7(2)
C37 C38 C11 113.5(2)
C382 C38 C11 107.6(2)
C11 O111 H111 111(4)
C31 C311 H31A 109.5
C31 C311 H31B 109.5
H31A C311 H31B 109.5
C31 C311 H31C 109.5
H31A C311 H31C 109.5
H31B C311 H31C 109.5
C38 C381 H38A 109.5
C38 C381 H38B 109.5
H38A C381 H38B 109.5
C38 C381 H38C 109.5
H38A C381 H38C 109.5
H38B C381 H38C 109.5
C383 C382 C387 117.6(3)
C383 C382 C38 123.0(3)
C387 C382 C38 119.3(3)
C382 C383 C384 120.8(3)
C382 C383 H383 119.6
C384 C383 H383 119.6
C385 C384 C383 120.6(3)
C385 C384 H384 119.7
C383 C384 H384 119.7
C386 C385 C384 119.7(3)
C386 C385 H385 120.1
C384 C385 H385 120.1
C385 C386 C387 120.2(4)
C385 C386 H386 119.9
C387 C386 H386 119.9
C382 C387 C386 121.0(3)
C382 C387 H387 119.5
C386 C387 H387 119.5

loop_
_geom_bond_atom_site_label_1
_geom_bond_atom_site_label_2
_geom_bond_distance
C1 C6 1.382(4)
C1 C2 1.392(4)
C1 C11 1.542(4)
C2 C3 1.378(4)
C2 H2 0.93
C3 C4 1.386(5)
C3 C31 1.525(5)
C4 C5 1.379(5)
C4 H4 0.93
C5 C6 1.386(5)
C5 H5 0.93
C6 H6 0.93
C11 O111 1.424(4)
C11 C12 1.552(4)
C11 C38 1.620(4)
C12 C17 1.384(4)
C12 C13 1.389(5)
C13 C14 1.382(5)
C13 H13 0.93
C14 C15 1.370(5)
C14 H14 0.93
C15 C16 1.368(6)
C15 H15 0.93
C16 C17 1.381(5)
C16 H16 0.93
C17 H17 0.93
C31 C311 1.518(6)
C31 C32 1.522(5)
C31 H31 0.98
C32 O321 1.195(4)
C32 O33 1.351(4)
O33 C34 1.438(4)
C34 C35 1.506(5)
C34 H34A 0.97
C34 H34B 0.97
C35 O351 1.239(4)
C35 N36 1.337(4)
N36 C37 1.451(4)
N36 H36 0.856(19)
C37 C38 1.551(4)
C37 H37A 0.97
C37 H37B 0.97
C38 C381 1.533(4)
C38 C382 1.553(4)
O111 H111 0.74(6)
C311 H31A 0.96
C311 H31B 0.96
C311 H31C 0.96
C381 H38A 0.96
C381 H38B 0.96
C381 H38C 0.96
C382 C383 1.379(4)
C382 C387 1.385(5)
C383 C384 1.381(5)
C383 H383 0.93
C384 C385 1.372(6)
C384 H384 0.93
C385 C386 1.349(6)
C385 H385 0.93
C386 C387 1.393(5)
C386 H386 0.93
C387 H387 0.93

loop_
_geom_torsion_atom_site_label_1
_geom_torsion_atom_site_label_2
_geom_torsion_atom_site_label_3
_geom_torsion_atom_site_label_4
_geom_torsion
C6 C1 C2 C3 7.8(4)
C11 C1 C2 C3 -171.6(3)
C1 C2 C3 C4 -6.9(5)
C1 C2 C3 C31 163.3(3)
C2 C3 C4 C5 0.8(5)
C31 C3 C4 C5 -169.3(3)
C3 C4 C5 C6 4.1(6)
C2 C1 C6 C5 -2.7(5)
C11 C1 C6 C5 176.6(3)
C4 C5 C6 C1 -3.1(5)
C6 C1 C11 O111 131.1(3)
C2 C1 C11 O111 -49.6(3)
C6 C1 C11 C12 10.9(4)
C2 C1 C11 C12 -169.8(2)
C6 C1 C11 C38 -114.0(3)
C2 C1 C11 C38 65.3(3)
O111 C11 C12 C17 -1.3(3)
C1 C11 C12 C17 117.4(3)
C38 C11 C12 C17 -116.3(3)
O111 C11 C12 C13 177.4(3)
C1 C11 C12 C13 -63.9(3)
C38 C11 C12 C13 62.4(3)
C17 C12 C13 C14 2.1(5)
C11 C12 C13 C14 -176.6(3)
C12 C13 C14 C15 -1.6(5)
C13 C14 C15 C16 0.9(5)
C14 C15 C16 C17 -0.8(6)
C15 C16 C17 C12 1.3(5)
C13 C12 C17 C16 -1.9(5)
C11 C12 C17 C16 176.8(3)
C2 C3 C31 C311 62.2(4)
C4 C3 C31 C311 -127.7(4)
C2 C3 C31 C32 -59.0(4)
C4 C3 C31 C32 111.0(3)
C311 C31 C32 O321 -14.9(5)
C3 C31 C32 O321 109.4(4)
C311 C31 C32 O33 170.3(3)
C3 C31 C32 O33 -65.4(3)
O321 C32 O33 C34 -7.2(4)
C31 C32 O33 C34 167.9(3)
C32 O33 C34 C35 -67.3(4)
O33 C34 C35 O351 148.8(3)
O33 C34 C35 N36 -32.4(4)
O351 C35 N36 C37 4.2(5)
C34 C35 N36 C37 -174.6(3)
C35 N36 C37 C38 -105.0(3)
N36 C37 C38 C381 49.7(3)
N36 C37 C38 C382 165.0(2)
N36 C37 C38 C11 -75.1(3)
O111 C11 C38 C381 35.6(3)
C1 C11 C38 C381 -80.6(3)
C12 C11 C38 C381 153.6(2)
O111 C11 C38 C37 157.1(2)
C1 C11 C38 C37 40.8(3)
C12 C11 C38 C37 -85.0(3)
O111 C11 C38 C382 -82.3(3)
C1 C11 C38 C382 161.4(2)
C12 C11 C38 C382 35.6(3)
C381 C38 C382 C383 128.8(3)
C37 C38 C382 C383 13.8(4)
C11 C38 C382 C383 -109.7(3)
C381 C38 C382 C387 -52.8(3)
C37 C38 C382 C387 -167.8(3)
C11 C38 C382 C387 68.7(3)
C387 C382 C383 C384 2.0(5)
C38 C382 C383 C384 -179.6(3)
C382 C383 C384 C385 -1.1(6)
C383 C384 C385 C386 -0.1(6)
C384 C385 C386 C387 0.4(6)
C383 C382 C387 C386 -1.7(5)
C38 C382 C387 C386 179.8(3)
C385 C386 C387 C382 0.5(5)
